data_4330889
loop_
_publ_author_name
'Dimitri Matioszek'
'Nathalie Saffon'
'Jean-Marc Sotiropoulos'
'Karinne Miqueu'
'Annie Castel'
'Jean Escudi\'e'

_publ_section_title
;
 Bis(amidinato)germylenerhodium Complexes: Synthesis, Structure, and
 Density Functional Theory Calculations
;
_journal_name_full 'Inorganic Chemistry'
_journal_page_first 11716
_journal_page_last 11721
_journal_paper_doi 10.1021/ic3016194
_journal_volume 51
_journal_year 2012
_chemical_formula_sum 'C42 H70 Cl2 Ge2 N4 O Rh2 Si4'
_chemical_formula_weight 1181.28
_chemical_name_systematic
; 
 ? 
;
_space_group_IT_number 14
_symmetry_cell_setting monoclinic
_symmetry_space_group_name_Hall '-P 2yn'
_symmetry_space_group_name_H-M 'P 1 21/n 1'
_atom_sites_solution_hydrogens geom
_atom_sites_solution_primary direct
_atom_sites_solution_secondary difmap
_audit_creation_method SHELXL-97
_cell_angle_alpha 90.00
_cell_angle_beta 92.178(2)
_cell_angle_gamma 90.00
_cell_formula_units_Z 2
_cell_length_a 10.9112(4)
_cell_length_b 15.7314(5)
_cell_length_c 15.2579(6)
_cell_measurement_reflns_used 3757
_cell_measurement_temperature 193(2)
_cell_measurement_theta_max 26.28
_cell_measurement_theta_min 2.91
_cell_volume 2617.10(16)
_computing_cell_refinement 'Bruker SAINT'
_computing_data_collection 'Bruker APEX2'
_computing_data_reduction 'Bruker SAINT'
_computing_molecular_graphics 'Bruker SHELXTL'
_computing_publication_material 'Bruker SHELXTL'
_computing_structure_refinement 'SHELXL-97 (Sheldrick, 2008)'
_computing_structure_solution 'SHELXS-97 (Sheldrick, 2008)'
_diffrn_ambient_temperature 193(2)
_diffrn_measured_fraction_theta_full 0.990
_diffrn_measured_fraction_theta_max 0.990
_diffrn_measurement_device_type 'Bruker kappa APEX-II Quazar'
_diffrn_measurement_method 'phi and omega scans'
_diffrn_radiation_monochromator graphite
_diffrn_radiation_source 'micro-focus sealed tube'
_diffrn_radiation_type MoK\a
_diffrn_radiation_wavelength 0.71073
_diffrn_reflns_av_R_equivalents 0.0530
_diffrn_reflns_av_sigmaI/netI 0.0577
_diffrn_reflns_limit_h_max 14
_diffrn_reflns_limit_h_min -8
_diffrn_reflns_limit_k_max 20
_diffrn_reflns_limit_k_min -20
_diffrn_reflns_limit_l_max 20
_diffrn_reflns_limit_l_min -20
_diffrn_reflns_number 22484
_diffrn_reflns_theta_full 28.28
_diffrn_reflns_theta_max 28.28
_diffrn_reflns_theta_min 5.11
_exptl_absorpt_coefficient_mu 1.985
_exptl_absorpt_correction_T_max 0.9429
_exptl_absorpt_correction_T_min 0.6264
_exptl_absorpt_correction_type multi-scan
_exptl_absorpt_process_details 'SADABS (Bruker-AXS)'
_exptl_crystal_colour yellow
_exptl_crystal_density_diffrn 1.499
_exptl_crystal_description needle
_exptl_crystal_F_000 1204
_exptl_crystal_size_max 0.26
_exptl_crystal_size_mid 0.04
_exptl_crystal_size_min 0.03
_refine_diff_density_max 0.684
_refine_diff_density_min -0.491
_refine_diff_density_rms 0.094
_refine_ls_extinction_method none
_refine_ls_goodness_of_fit_ref 1.010
_refine_ls_hydrogen_treatment constr
_refine_ls_matrix_type full
_refine_ls_number_parameters 265
_refine_ls_number_reflns 6439
_refine_ls_number_restraints 0
_refine_ls_restrained_S_all 1.010
_refine_ls_R_factor_all 0.0733
_refine_ls_R_factor_gt 0.0384
_refine_ls_shift/su_max 0.001
_refine_ls_shift/su_mean 0.000
_refine_ls_structure_factor_coef Fsqd
_refine_ls_weighting_details 'calc w=1/[\s^2^(Fo^2^)+(0.0348P)^2^+1.2320P] where P=(Fo^2^+2Fc^2^)/3'
_refine_ls_weighting_scheme calc
_refine_ls_wR_factor_gt 0.0789
_refine_ls_wR_factor_ref 0.0913
_reflns_number_gt 4281
_reflns_number_total 6439
_reflns_threshold_expression >2sigma(I)
_cod_data_source_file ic3016194_si_001_2.cif
_cod_data_source_block 3a
_cod_database_code 4330889

loop_
_symmetry_equiv_pos_as_xyz
'x, y, z'
'-x+1/2, y+1/2, -z+1/2'
'-x, -y, -z'
'x-1/2, -y-1/2, z-1/2'

loop_
_atom_site_label
_atom_site_type_symbol
_atom_site_fract_x
_atom_site_fract_y
_atom_site_fract_z
_atom_site_U_iso_or_equiv
_atom_site_adp_type
_atom_site_occupancy
_atom_site_symmetry_multiplicity
_atom_site_calc_flag
_atom_site_refinement_flags
Rh1 Rh 0.92775(3) 0.915398(17) 0.784696(17) 0.02814(9) Uani 1 1 d .
O1 O 1.0000 1.0000 1.0000 0.0586(12) Uani 1 2 d S
Cl1 Cl 0.89262(12) 0.76787(6) 0.79321(7) 0.0554(3) Uani 1 1 d .
Ge1 Ge 0.96324(3) 0.91088(2) 0.93754(2) 0.02535(10) Uani 1 1 d .
Si1 Si 1.21431(10) 0.78465(7) 0.97316(7) 0.0358(2) Uani 1 1 d .
Si2 Si 0.71479(9) 0.82745(7) 1.03849(7) 0.0349(2) Uani 1 1 d .
N1 N 1.0677(3) 0.82285(17) 0.99400(18) 0.0269(6) Uani 1 1 d .
N2 N 0.8705(3) 0.83844(17) 1.01779(18) 0.0265(6) Uani 1 1 d .
C1 C 0.9700(3) 0.7909(2) 1.0318(2) 0.0248(7) Uani 1 1 d .
C2 C 0.9727(3) 0.7108(2) 1.0834(2) 0.0311(8) Uani 1 1 d .
C3 C 1.0315(4) 0.7092(3) 1.1649(3) 0.0477(11) Uani 1 1 d .
H3 H 1.0704 0.7588 1.1880 0.057 Uiso 1 1 calc R
C4 C 1.0332(5) 0.6335(4) 1.2130(3) 0.0685(15) Uani 1 1 d .
H4 H 1.0733 0.6313 1.2693 0.082 Uiso 1 1 calc R
C5 C 0.9762(5) 0.5619(3) 1.1781(4) 0.0752(17) Uani 1 1 d .
H5 H 0.9766 0.5107 1.2111 0.090 Uiso 1 1 calc R
C6 C 0.9198(5) 0.5638(3) 1.0976(4) 0.0670(15) Uani 1 1 d .
H6 H 0.8820 0.5139 1.0742 0.080 Uiso 1 1 calc R
C7 C 0.9171(4) 0.6382(2) 1.0493(3) 0.0514(11) Uani 1 1 d .
H7 H 0.8772 0.6396 0.9929 0.062 Uiso 1 1 calc R
C8 C 1.2584(4) 0.8413(3) 0.8718(3) 0.0607(13) Uani 1 1 d .
H8A H 1.1974 0.8297 0.8245 0.091 Uiso 1 1 calc R
H8B H 1.3390 0.8214 0.8545 0.091 Uiso 1 1 calc R
H8C H 1.2618 0.9026 0.8832 0.091 Uiso 1 1 calc R
C9 C 1.3199(4) 0.8132(3) 1.0668(3) 0.0492(11) Uani 1 1 d .
H9A H 1.3191 0.8749 1.0754 0.074 Uiso 1 1 calc R
H9B H 1.4033 0.7947 1.0544 0.074 Uiso 1 1 calc R
H9C H 1.2932 0.7850 1.1201 0.074 Uiso 1 1 calc R
C10 C 1.2101(4) 0.6685(3) 0.9531(3) 0.0563(12) Uani 1 1 d .
H10A H 1.1790 0.6396 1.0046 0.084 Uiso 1 1 calc R
H10B H 1.2931 0.6482 0.9423 0.084 Uiso 1 1 calc R
H10C H 1.1561 0.6564 0.9019 0.084 Uiso 1 1 calc R
C11 C 0.6488(5) 0.9297(3) 0.9995(5) 0.093(2) Uani 1 1 d .
H11A H 0.6749 0.9752 1.0398 0.139 Uiso 1 1 calc R
H11B H 0.5591 0.9258 0.9973 0.139 Uiso 1 1 calc R
H11C H 0.6775 0.9421 0.9408 0.139 Uiso 1 1 calc R
C12 C 0.6440(4) 0.7416(3) 0.9710(3) 0.0557(12) Uani 1 1 d .
H12A H 0.6697 0.7470 0.9104 0.084 Uiso 1 1 calc R
H12B H 0.5545 0.7459 0.9723 0.084 Uiso 1 1 calc R
H12C H 0.6704 0.6863 0.9946 0.084 Uiso 1 1 calc R
C13 C 0.6960(5) 0.8083(4) 1.1560(3) 0.0809(18) Uani 1 1 d .
H13A H 0.7386 0.7558 1.1735 0.121 Uiso 1 1 calc R
H13B H 0.6085 0.8029 1.1674 0.121 Uiso 1 1 calc R
H13C H 0.7307 0.8561 1.1899 0.121 Uiso 1 1 calc R
C14 C 0.8879(5) 1.0458(2) 0.7880(3) 0.0502(12) Uani 1 1 d .
H14 H 0.8712 1.0674 0.8481 0.060 Uiso 1 1 calc R
C15 C 1.0115(5) 1.0354(3) 0.7735(3) 0.0516(12) Uani 1 1 d .
H15 H 1.0670 1.0512 0.8246 0.062 Uiso 1 1 calc R
C16 C 1.0671(6) 1.0486(4) 0.6845(3) 0.086(2) Uani 1 1 d .
H16A H 1.0187 1.0922 0.6517 0.103 Uiso 1 1 calc R
H16B H 1.1516 1.0706 0.6937 0.103 Uiso 1 1 calc R
C17 C 1.0711(5) 0.9686(4) 0.6297(3) 0.0636(14) Uani 1 1 d .
H17A H 1.0681 0.9848 0.5670 0.076 Uiso 1 1 calc R
H17B H 1.1504 0.9396 0.6423 0.076 Uiso 1 1 calc R
C18 C 0.9697(4) 0.9074(3) 0.6450(2) 0.0429(10) Uani 1 1 d .
H18 H 0.9851 0.8484 0.6236 0.051 Uiso 1 1 calc R
C19 C 0.8488(4) 0.9282(2) 0.6491(2) 0.0427(10) Uani 1 1 d .
H19 H 0.7915 0.8812 0.6311 0.051 Uiso 1 1 calc R
C20 C 0.7960(4) 1.0160(3) 0.6356(3) 0.0534(12) Uani 1 1 d .
H20A H 0.8489 1.0482 0.5961 0.064 Uiso 1 1 calc R
H20B H 0.7139 1.0109 0.6062 0.064 Uiso 1 1 calc R
C21 C 0.7843(6) 1.0654(3) 0.7194(3) 0.0737(16) Uani 1 1 d .
H21A H 0.7045 1.0519 0.7448 0.088 Uiso 1 1 calc R
H21B H 0.7851 1.1269 0.7058 0.088 Uiso 1 1 calc R

loop_
_atom_site_aniso_label
_atom_site_aniso_U_11
_atom_site_aniso_U_22
_atom_site_aniso_U_33
_atom_site_aniso_U_23
_atom_site_aniso_U_13
_atom_site_aniso_U_12
Rh1 0.03416(17) 0.02709(15) 0.02299(14) -0.00125(12) -0.00119(11) -0.00254(12)
O1 0.105(4) 0.036(2) 0.034(2) -0.0051(18) -0.008(2) -0.020(2)
Cl1 0.0931(9) 0.0322(5) 0.0407(6) -0.0052(4) -0.0012(6) -0.0160(5)
Ge1 0.0306(2) 0.02265(18) 0.02272(18) 0.00059(15) 0.00030(15) -0.00387(15)
Si1 0.0295(6) 0.0439(6) 0.0342(6) -0.0005(5) 0.0061(5) 0.0045(5)
Si2 0.0255(5) 0.0333(6) 0.0462(6) -0.0031(5) 0.0065(5) -0.0018(4)
N1 0.0255(16) 0.0283(15) 0.0270(15) 0.0044(12) 0.0008(12) 0.0000(12)
N2 0.0266(15) 0.0244(14) 0.0288(15) 0.0039(12) 0.0044(12) -0.0006(12)
C1 0.0270(19) 0.0240(17) 0.0234(16) -0.0006(13) 0.0017(14) -0.0005(14)
C2 0.030(2) 0.0292(18) 0.034(2) 0.0080(15) 0.0079(16) 0.0023(15)
C3 0.054(3) 0.046(2) 0.043(2) 0.0098(19) 0.005(2) 0.006(2)
C4 0.073(4) 0.081(4) 0.052(3) 0.031(3) 0.008(3) 0.022(3)
C5 0.070(4) 0.054(3) 0.104(5) 0.049(3) 0.032(3) 0.016(3)
C6 0.052(3) 0.031(2) 0.119(5) 0.015(3) 0.011(3) -0.001(2)
C7 0.047(3) 0.031(2) 0.076(3) 0.007(2) -0.002(2) -0.0003(19)
C8 0.044(3) 0.091(4) 0.048(3) 0.010(3) 0.019(2) 0.004(3)
C9 0.032(2) 0.060(3) 0.056(3) 0.000(2) -0.003(2) 0.003(2)
C10 0.055(3) 0.054(3) 0.060(3) -0.018(2) 0.008(2) 0.016(2)
C11 0.042(3) 0.051(3) 0.186(7) 0.018(4) 0.009(4) 0.011(2)
C12 0.048(3) 0.055(3) 0.065(3) -0.020(2) 0.010(2) -0.013(2)
C13 0.054(3) 0.141(5) 0.049(3) -0.008(3) 0.018(2) -0.034(3)
C14 0.086(4) 0.029(2) 0.035(2) -0.0031(17) -0.004(2) 0.003(2)
C15 0.086(4) 0.041(2) 0.028(2) 0.0002(18) 0.002(2) -0.033(2)
C16 0.117(5) 0.097(4) 0.045(3) -0.002(3) 0.023(3) -0.070(4)
C17 0.061(3) 0.092(4) 0.039(3) -0.004(2) 0.016(2) -0.011(3)
C18 0.055(3) 0.051(2) 0.0227(18) -0.0075(17) 0.0035(17) 0.000(2)
C19 0.056(3) 0.046(2) 0.0256(19) 0.0004(17) -0.0122(18) -0.005(2)
C20 0.060(3) 0.053(3) 0.046(3) 0.007(2) -0.020(2) 0.003(2)
C21 0.100(5) 0.056(3) 0.064(3) 0.007(3) -0.011(3) 0.029(3)

loop_
_atom_type_symbol
_atom_type_description
_atom_type_scat_dispersion_real
_atom_type_scat_dispersion_imag
_atom_type_scat_source
C C 0.0033 0.0016 'International Tables Vol C Tables 4.2.6.8 and 6.1.1.4'
H H 0.0000 0.0000 'International Tables Vol C Tables 4.2.6.8 and 6.1.1.4'
N N 0.0061 0.0033 'International Tables Vol C Tables 4.2.6.8 and 6.1.1.4'
Si Si 0.0817 0.0704 'International Tables Vol C Tables 4.2.6.8 and 6.1.1.4'
Cl Cl 0.1484 0.1585 'International Tables Vol C Tables 4.2.6.8 and 6.1.1.4'
Ge Ge 0.1547 1.8001 'International Tables Vol C Tables 4.2.6.8 and 6.1.1.4'
Rh Rh -1.1178 0.9187 'International Tables Vol C Tables 4.2.6.8 and 6.1.1.4'
O O 0.0106 0.0060 'International Tables Vol C Tables 4.2.6.8 and 6.1.1.4'

loop_
_geom_angle_atom_site_label_1
_geom_angle_atom_site_label_2
_geom_angle_atom_site_label_3
_geom_angle
_geom_angle_site_symmetry_3
C14 Rh1 C15 38.42(18) .
C14 Rh1 C18 97.50(16) .
C15 Rh1 C18 82.32(16) .
C14 Rh1 C19 81.99(15) .
C15 Rh1 C19 89.86(16) .
C18 Rh1 C19 35.91(15) .
C14 Rh1 Ge1 91.83(11) .
C15 Rh1 Ge1 92.96(11) .
C18 Rh1 Ge1 157.93(12) .
C19 Rh1 Ge1 166.15(12) .
C14 Rh1 Cl1 158.02(15) .
C15 Rh1 Cl1 163.50(15) .
C18 Rh1 Cl1 92.14(11) .
C19 Rh1 Cl1 94.74(11) .
Ge1 Rh1 Cl1 86.36(3) .
Ge1 O1 Ge1 180.0 3_777
O1 Ge1 N1 102.13(8) .
O1 Ge1 N2 103.80(8) .
N1 Ge1 N2 68.02(11) .
O1 Ge1 Rh1 123.154(18) .
N1 Ge1 Rh1 121.71(8) .
N2 Ge1 Rh1 124.23(8) .
O1 Ge1 C1 107.98(8) .
N1 Ge1 C1 34.10(11) .
N2 Ge1 C1 34.05(11) .
Rh1 Ge1 C1 128.75(8) .
N1 Si1 C10 110.60(19) .
N1 Si1 C9 108.80(17) .
C10 Si1 C9 112.1(2) .
N1 Si1 C8 104.66(18) .
C10 Si1 C8 109.9(2) .
C9 Si1 C8 110.5(2) .
N2 Si2 C13 109.7(2) .
N2 Si2 C12 111.07(17) .
C13 Si2 C12 111.3(2) .
N2 Si2 C11 103.0(2) .
C13 Si2 C11 113.5(3) .
C12 Si2 C11 107.9(3) .
C1 N1 Si1 134.7(2) .
C1 N1 Ge1 89.7(2) .
Si1 N1 Ge1 132.81(16) .
C1 N2 Si2 135.1(2) .
C1 N2 Ge1 89.4(2) .
Si2 N2 Ge1 133.78(16) .
N2 C1 N1 112.4(3) .
N2 C1 C2 124.2(3) .
N1 C1 C2 123.4(3) .
N2 C1 Ge1 56.52(16) .
N1 C1 Ge1 56.17(17) .
C2 C1 Ge1 174.6(2) .
C3 C2 C7 120.4(4) .
C3 C2 C1 119.5(3) .
C7 C2 C1 120.1(3) .
C2 C3 C4 119.0(4) .
C5 C4 C3 119.6(5) .
C6 C5 C4 120.9(4) .
C5 C6 C7 120.2(5) .
C6 C7 C2 119.8(5) .
C15 C14 C21 127.4(4) .
C15 C14 Rh1 71.1(2) .
C21 C14 Rh1 109.0(3) .
C14 C15 C16 123.4(5) .
C14 C15 Rh1 70.4(2) .
C16 C15 Rh1 112.5(3) .
C17 C16 C15 113.7(4) .
C18 C17 C16 114.4(4) .
C19 C18 C17 125.2(4) .
C19 C18 Rh1 72.8(2) .
C17 C18 Rh1 107.3(3) .
C18 C19 C20 125.4(4) .
C18 C19 Rh1 71.3(2) .
C20 C19 Rh1 110.1(3) .
C21 C20 C19 113.6(4) .
C20 C21 C14 113.0(4) .

loop_
_geom_bond_atom_site_label_1
_geom_bond_atom_site_label_2
_geom_bond_distance
_geom_bond_site_symmetry_2
Rh1 C14 2.099(4) .
Rh1 C15 2.107(4) .
Rh1 C18 2.200(4) .
Rh1 C19 2.219(4) .
Rh1 Ge1 2.3505(4) .
Rh1 Cl1 2.3566(10) .
O1 Ge1 1.7337(3) .
O1 Ge1 1.7337(3) 3_777
Ge1 N1 1.971(3) .
Ge1 N2 1.979(3) .
Ge1 C1 2.372(3) .
Si1 N1 1.749(3) .
Si1 C10 1.852(4) .
Si1 C9 1.857(4) .
Si1 C8 1.863(4) .
Si2 N2 1.749(3) .
Si2 C13 1.838(5) .
Si2 C12 1.849(4) .
Si2 C11 1.851(5) .
N1 C1 1.330(4) .
N2 C1 1.328(4) .
C1 C2 1.486(4) .
C2 C3 1.378(5) .
C2 C7 1.384(5) .
C3 C4 1.398(6) .
C4 C5 1.383(8) .
C5 C6 1.353(8) .
C6 C7 1.383(6) .
C14 C15 1.384(6) .
C14 C21 1.542(7) .
C15 C16 1.523(6) .
C16 C17 1.512(7) .
C17 C18 1.492(6) .
C18 C19 1.362(6) .
C19 C20 1.508(6) .
C20 C21 1.505(6) .
